data_2222444
loop_
_publ_author_name
'Cao, Guo-Biao'
'Lu, Xu-Hui'

_publ_section_title
;
 (<i>E</i>)-3-Bromo-<i>N</i>'-(2-hydroxy-1-naphthylidene)benzohydrazide
;
_journal_coeditor_code RZ2335
_journal_issue 7
_journal_name_full 'Acta Crystallographica Section E'
_journal_page_first o1600
_journal_paper_doi 10.1107/S1600536809022533
_journal_volume 65
_journal_year 2009
_chemical_formula_iupac 'C18 H13 Br N2 O2'
_chemical_formula_moiety 'C18 H13 Br N2 O2'
_chemical_formula_sum 'C18 H13 Br N2 O2'
_chemical_formula_weight 369.21
_chemical_name_systematic
;
(E)-3-Bromo-<i>N</i>'-(2-hydroxy-1-naphthylidene)benzohydrazide
;
_space_group_IT_number 14
_symmetry_cell_setting monoclinic
_symmetry_space_group_name_Hall '-P 2yn'
_symmetry_space_group_name_H-M 'P 1 21/n 1'
_atom_sites_solution_hydrogens geom
_atom_sites_solution_primary direct
_atom_sites_solution_secondary difmap
_audit_creation_method SHELXL-97
_cell_angle_alpha 90.00
_cell_angle_beta 109.186(2)
_cell_angle_gamma 90.00
_cell_formula_units_Z 4
_cell_length_a 7.2570(10)
_cell_length_b 31.229(2)
_cell_length_c 7.3270(10)
_cell_measurement_reflns_used 2089
_cell_measurement_temperature 298(2)
_cell_measurement_theta_max 24.1
_cell_measurement_theta_min 2.5
_cell_volume 1568.3(3)
_computing_cell_refinement 'SAINT (Bruker, 2007)'
_computing_data_collection 'SMART (Bruker, 2007)'
_computing_data_reduction 'SAINT (Bruker, 2007)'
_computing_molecular_graphics 'SHELXTL (Sheldrick, 2008)'
_computing_publication_material 'SHELXTL (Sheldrick, 2008)'
_computing_structure_refinement 'SHELXTL (Sheldrick, 2008)'
_computing_structure_solution 'SHELXTL (Sheldrick, 2008)'
_diffrn_ambient_temperature 298(2)
_diffrn_measured_fraction_theta_full 0.989
_diffrn_measured_fraction_theta_max 0.989
_diffrn_measurement_device_type 'Bruker SMART CCD area-detector'
_diffrn_measurement_method \w
_diffrn_radiation_monochromator graphite
_diffrn_radiation_source 'fine-focus sealed tube'
_diffrn_radiation_type MoK\a
_diffrn_radiation_wavelength 0.71073
_diffrn_reflns_av_R_equivalents 0.0421
_diffrn_reflns_av_sigmaI/netI 0.0487
_diffrn_reflns_limit_h_max 9
_diffrn_reflns_limit_h_min -9
_diffrn_reflns_limit_k_max 39
_diffrn_reflns_limit_k_min -33
_diffrn_reflns_limit_l_max 9
_diffrn_reflns_limit_l_min -9
_diffrn_reflns_number 9563
_diffrn_reflns_theta_full 26.99
_diffrn_reflns_theta_max 26.99
_diffrn_reflns_theta_min 1.30
_diffrn_standards_number 0
_exptl_absorpt_coefficient_mu 2.632
_exptl_absorpt_correction_T_max 0.548
_exptl_absorpt_correction_T_min 0.505
_exptl_absorpt_correction_type multi-scan
_exptl_absorpt_process_details '(SADABS; Bruker, 2001)'
_exptl_crystal_colour colourless
_exptl_crystal_density_diffrn 1.564
_exptl_crystal_density_method 'not measured'
_exptl_crystal_description block
_exptl_crystal_F_000 744
_exptl_crystal_size_max 0.27
_exptl_crystal_size_mid 0.24
_exptl_crystal_size_min 0.23
_refine_diff_density_max 0.947
_refine_diff_density_min -0.744
_refine_ls_extinction_method none
_refine_ls_goodness_of_fit_ref 1.029
_refine_ls_hydrogen_treatment mixed
_refine_ls_matrix_type full
_refine_ls_number_parameters 212
_refine_ls_number_reflns 3393
_refine_ls_number_restraints 1
_refine_ls_restrained_S_all 1.029
_refine_ls_R_factor_all 0.0872
_refine_ls_R_factor_gt 0.0485
_refine_ls_shift/su_max 0.001
_refine_ls_shift/su_max_lt 0.001
_refine_ls_shift/su_mean 0.000
_refine_ls_structure_factor_coef Fsqd
_refine_ls_weighting_details 'calc w=1/[\s^2^(Fo^2^)+(0.0521P)^2^+1.3512P] where P=(Fo^2^+2Fc^2^)/3'
_refine_ls_weighting_scheme calc
_refine_ls_wR_factor_gt 0.1121
_refine_ls_wR_factor_ref 0.1304
_reflns_number_gt 2177
_reflns_number_total 3393
_reflns_threshold_expression I>2\s(I)
_cod_data_source_file rz2335.cif
_cod_data_source_block I
_cod_original_sg_symbol_H-M 'P 21/n'
_cod_database_code 2222444
_cod_database_fobs_code 2222444

loop_
_symmetry_equiv_pos_as_xyz
'x, y, z'
'-x+1/2, y+1/2, -z+1/2'
'-x, -y, -z'
'x-1/2, -y-1/2, z-1/2'

loop_
_atom_site_type_symbol
_atom_site_label
_atom_site_fract_x
_atom_site_fract_y
_atom_site_fract_z
_atom_site_U_iso_or_equiv
_atom_site_adp_type
_atom_site_calc_flag
_atom_site_refinement_flags
_atom_site_occupancy
_atom_site_disorder_assembly
_atom_site_disorder_group
Br Br1 0.65464(7) 0.056963(13) 0.64773(9) 0.0777(2) Uani d . 1 . .
N N1 0.5623(4) 0.28551(9) 0.3163(4) 0.0421(7) Uani d . 1 . .
N N2 0.5913(4) 0.25667(9) 0.4663(4) 0.0422(7) Uani d D 1 . .
O O1 0.4950(4) 0.30515(9) -0.0423(4) 0.0582(7) Uani d . 1 . .
H H1 0.5018 0.2894 0.0491 0.087 Uiso calc R 1 . .
O O2 0.4065(4) 0.20685(8) 0.2666(3) 0.0519(7) Uani d . 1 . .
C C1 0.6106(5) 0.35584(11) 0.2181(5) 0.0370(8) Uani d . 1 . .
C C2 0.5493(5) 0.34517(12) 0.0233(5) 0.0431(8) Uani d . 1 . .
C C3 0.5414(6) 0.37649(14) -0.1167(5) 0.0548(10) Uani d . 1 . .
H H3 0.5041 0.3687 -0.2463 0.066 Uiso calc R 1 . .
C C4 0.5868(6) 0.41757(14) -0.0669(6) 0.0564(11) Uani d . 1 . .
H H4 0.5789 0.4377 -0.1628 0.068 Uiso calc R 1 . .
C C5 0.6461(5) 0.43074(12) 0.1279(5) 0.0460(9) Uani d . 1 . .
C C6 0.6938(6) 0.47395(13) 0.1836(7) 0.0596(11) Uani d . 1 . .
H H6 0.6865 0.4943 0.0889 0.072 Uiso calc R 1 . .
C C7 0.7495(7) 0.48622(14) 0.3699(8) 0.0687(13) Uani d . 1 . .
H H7 0.7765 0.5149 0.4026 0.082 Uiso calc R 1 . .
C C8 0.7662(7) 0.45580(14) 0.5133(7) 0.0664(12) Uani d . 1 . .
H H8 0.8070 0.4643 0.6422 0.080 Uiso calc R 1 . .
C C9 0.7234(6) 0.41362(12) 0.4677(6) 0.0536(10) Uani d . 1 . .
H H9 0.7361 0.3939 0.5662 0.064 Uiso calc R 1 . .
C C10 0.6602(5) 0.39952(11) 0.2733(5) 0.0389(8) Uani d . 1 . .
C C11 0.6256(5) 0.32334(11) 0.3624(5) 0.0391(8) Uani d . 1 . .
H H11 0.6829 0.3302 0.4923 0.047 Uiso calc R 1 . .
C C12 0.5114(5) 0.21769(11) 0.4285(5) 0.0377(8) Uani d . 1 . .
C C13 0.5620(5) 0.18763(11) 0.5957(5) 0.0380(8) Uani d . 1 . .
C C14 0.5772(5) 0.14454(11) 0.5566(5) 0.0414(8) Uani d . 1 . .
H H14 0.5539 0.1355 0.4300 0.050 Uiso calc R 1 . .
C C15 0.6263(5) 0.11530(12) 0.7037(6) 0.0468(9) Uani d . 1 . .
C C16 0.6536(6) 0.12784(14) 0.8898(6) 0.0589(11) Uani d . 1 . .
H H16 0.6840 0.1077 0.9886 0.071 Uiso calc R 1 . .
C C17 0.6359(6) 0.17036(15) 0.9303(6) 0.0599(11) Uani d . 1 . .
H H17 0.6546 0.1789 1.0567 0.072 Uiso calc R 1 . .
C C18 0.5903(5) 0.20061(12) 0.7827(5) 0.0466(9) Uani d . 1 . .
H H18 0.5790 0.2294 0.8101 0.056 Uiso calc R 1 . .
H H2 0.682(5) 0.2631(14) 0.580(4) 0.080 Uiso d D 1 . .

loop_
_atom_site_aniso_label
_atom_site_aniso_U_11
_atom_site_aniso_U_22
_atom_site_aniso_U_33
_atom_site_aniso_U_12
_atom_site_aniso_U_13
_atom_site_aniso_U_23
Br1 0.0680(3) 0.0401(3) 0.1356(5) 0.0096(2) 0.0481(3) 0.0197(3)
N1 0.0472(18) 0.0343(15) 0.0368(16) 0.0008(13) 0.0029(13) 0.0047(13)
N2 0.0506(19) 0.0339(15) 0.0331(15) -0.0033(13) 0.0015(13) 0.0031(13)
O1 0.075(2) 0.0555(17) 0.0404(15) -0.0080(15) 0.0144(14) -0.0071(13)
O2 0.0624(18) 0.0407(14) 0.0370(14) -0.0040(12) -0.0048(12) -0.0023(11)
C1 0.0329(18) 0.0374(18) 0.0396(19) 0.0012(14) 0.0102(14) 0.0042(15)
C2 0.039(2) 0.048(2) 0.042(2) 0.0022(16) 0.0129(16) 0.0051(17)
C3 0.060(3) 0.069(3) 0.035(2) 0.002(2) 0.0138(18) 0.0068(19)
C4 0.057(3) 0.061(3) 0.055(3) 0.011(2) 0.023(2) 0.025(2)
C5 0.039(2) 0.045(2) 0.056(2) 0.0066(16) 0.0200(17) 0.0120(18)
C6 0.054(3) 0.043(2) 0.090(3) 0.0031(19) 0.034(2) 0.020(2)
C7 0.075(3) 0.038(2) 0.100(4) -0.008(2) 0.039(3) -0.004(2)
C8 0.074(3) 0.054(3) 0.073(3) -0.013(2) 0.027(2) -0.012(2)
C9 0.066(3) 0.042(2) 0.054(2) -0.0050(19) 0.022(2) -0.0023(18)
C10 0.0304(18) 0.0401(18) 0.047(2) 0.0021(14) 0.0135(15) 0.0042(16)
C11 0.039(2) 0.0365(19) 0.0364(18) 0.0031(15) 0.0057(15) 0.0020(15)
C12 0.0345(19) 0.0372(18) 0.0370(19) 0.0027(14) 0.0059(15) -0.0028(15)
C13 0.0315(18) 0.0393(19) 0.0391(19) -0.0002(15) 0.0061(14) 0.0039(15)
C14 0.0347(19) 0.0401(19) 0.048(2) -0.0020(15) 0.0123(16) 0.0012(17)
C15 0.035(2) 0.043(2) 0.064(3) 0.0002(16) 0.0188(18) 0.0123(18)
C16 0.049(3) 0.067(3) 0.060(3) 0.001(2) 0.016(2) 0.026(2)
C17 0.057(3) 0.082(3) 0.038(2) -0.004(2) 0.0129(18) 0.009(2)
C18 0.048(2) 0.048(2) 0.042(2) -0.0047(17) 0.0140(17) -0.0012(17)

loop_
_atom_type_symbol
_atom_type_description
_atom_type_scat_dispersion_real
_atom_type_scat_dispersion_imag
_atom_type_scat_source
C C 0.0033 0.0016 'International Tables Vol C Tables 4.2.6.8 and 6.1.1.4'
H H 0.0000 0.0000 'International Tables Vol C Tables 4.2.6.8 and 6.1.1.4'
N N 0.0061 0.0033 'International Tables Vol C Tables 4.2.6.8 and 6.1.1.4'
O O 0.0106 0.0060 'International Tables Vol C Tables 4.2.6.8 and 6.1.1.4'
Br Br -0.2901 2.4595 'International Tables Vol C Tables 4.2.6.8 and 6.1.1.4'

loop_
_geom_angle_atom_site_label_1
_geom_angle_atom_site_label_2
_geom_angle_atom_site_label_3
_geom_angle_site_symmetry_1
_geom_angle_site_symmetry_3
_geom_angle
_geom_angle_publ_flag
C11 N1 N2 . . 116.5(3) ?
C12 N2 N1 . . 119.1(3) ?
C12 N2 H2 . . 122(3) ?
N1 N2 H2 . . 118(3) ?
C2 O1 H1 . . 109.5 ?
C2 C1 C10 . . 118.9(3) ?
C2 C1 C11 . . 120.4(3) ?
C10 C1 C11 . . 120.7(3) ?
O1 C2 C1 . . 123.0(3) ?
O1 C2 C3 . . 116.6(3) ?
C1 C2 C3 . . 120.4(3) ?
C4 C3 C2 . . 121.2(4) ?
C4 C3 H3 . . 119.4 ?
C2 C3 H3 . . 119.4 ?
C3 C4 C5 . . 121.3(4) ?
C3 C4 H4 . . 119.4 ?
C5 C4 H4 . . 119.4 ?
C4 C5 C6 . . 122.2(4) ?
C4 C5 C10 . . 118.7(4) ?
C6 C5 C10 . . 119.1(4) ?
C7 C6 C5 . . 121.7(4) ?
C7 C6 H6 . . 119.1 ?
C5 C6 H6 . . 119.1 ?
C6 C7 C8 . . 119.6(4) ?
C6 C7 H7 . . 120.2 ?
C8 C7 H7 . . 120.2 ?
C9 C8 C7 . . 121.0(4) ?
C9 C8 H8 . . 119.5 ?
C7 C8 H8 . . 119.5 ?
C8 C9 C10 . . 121.2(4) ?
C8 C9 H9 . . 119.4 ?
C10 C9 H9 . . 119.4 ?
C9 C10 C5 . . 117.4(3) ?
C9 C10 C1 . . 123.2(3) ?
C5 C10 C1 . . 119.4(3) ?
N1 C11 C1 . . 121.7(3) ?
N1 C11 H11 . . 119.2 ?
C1 C11 H11 . . 119.2 ?
O2 C12 N2 . . 122.7(3) ?
O2 C12 C13 . . 121.8(3) ?
N2 C12 C13 . . 115.5(3) ?
C18 C13 C14 . . 119.6(3) ?
C18 C13 C12 . . 123.2(3) ?
C14 C13 C12 . . 117.1(3) ?
C15 C14 C13 . . 120.2(4) ?
C15 C14 H14 . . 119.9 ?
C13 C14 H14 . . 119.9 ?
C14 C15 C16 . . 120.6(4) ?
C14 C15 Br1 . . 119.4(3) ?
C16 C15 Br1 . . 120.0(3) ?
C15 C16 C17 . . 119.8(4) ?
C15 C16 H16 . . 120.1 ?
C17 C16 H16 . . 120.1 ?
C16 C17 C18 . . 120.2(4) ?
C16 C17 H17 . . 119.9 ?
C18 C17 H17 . . 119.9 ?
C13 C18 C17 . . 119.5(4) ?
C13 C18 H18 . . 120.2 ?
C17 C18 H18 . . 120.2 ?

loop_
_geom_bond_atom_site_label_1
_geom_bond_atom_site_label_2
_geom_bond_site_symmetry_2
_geom_bond_distance
_geom_bond_publ_flag
Br1 C15 . 1.894(4) ?
N1 C11 . 1.272(4) ?
N1 N2 . 1.383(4) ?
N2 C12 . 1.338(4) ?
N2 H2 . 0.90(3) ?
O1 C2 . 1.350(4) ?
O1 H1 . 0.8200 ?
O2 C12 . 1.227(4) ?
C1 C2 . 1.389(5) ?
C1 C10 . 1.435(5) ?
C1 C11 . 1.444(5) ?
C2 C3 . 1.405(5) ?
C3 C4 . 1.345(6) ?
C3 H3 . 0.9300 ?
C4 C5 . 1.410(6) ?
C4 H4 . 0.9300 ?
C5 C6 . 1.419(6) ?
C5 C10 . 1.423(5) ?
C6 C7 . 1.346(6) ?
C6 H6 . 0.9300 ?
C7 C8 . 1.392(6) ?
C7 H7 . 0.9300 ?
C8 C9 . 1.369(6) ?
C8 H8 . 0.9300 ?
C9 C10 . 1.415(5) ?
C9 H9 . 0.9300 ?
C11 H11 . 0.9300 ?
C12 C13 . 1.490(5) ?
C13 C18 . 1.378(5) ?
C13 C14 . 1.388(5) ?
C14 C15 . 1.368(5) ?
C14 H14 . 0.9300 ?
C15 C16 . 1.369(6) ?
C16 C17 . 1.375(6) ?
C16 H16 . 0.9300 ?
C17 C18 . 1.391(5) ?
C17 H17 . 0.9300 ?
C18 H18 . 0.9300 ?

loop_
_geom_hbond_atom_site_label_D
_geom_hbond_atom_site_label_H
_geom_hbond_atom_site_label_A
_geom_hbond_site_symmetry_A
_geom_hbond_distance_DH
_geom_hbond_distance_HA
_geom_hbond_distance_DA
_geom_hbond_angle_DHA
O1 H1 N1 . 0.82 1.86 2.584(4) 145.8
N2 H2 O2 4_666 0.90(3) 1.99(2) 2.840(4) 159(4)
C11 H11 O2 4_666 0.92 2.42 3.138(4) 134

loop_
_cod_related_entry_id
_cod_related_entry_database
_cod_related_entry_code
1 ChemSpider 13006754
